data_7016558
loop_
_publ_author_name
'El Ghachtouli, Sanae'
'W\'ojcik, Karolina'
'Copey, Laurent'
'Szydlo, Florence'
'Framery, Eric'
'Goux-Henry, Catherine'
'Billon, Laurianne'
'Charlot, Marie-France'
'Guillot, R\'egis'
'Andrioletti, Bruno'
'Aukauloo, Ally'

_publ_section_title
;
 Dipyrrinphenol-Mn(iii) complex: synthesis, electrochemistry,
 spectroscopic characterisation and reactivity.
;
_journal_issue 36
_journal_name_full 'Dalton transactions (Cambridge, England : 2003)'
_journal_page_first 9090
_journal_page_last 9093
_journal_paper_doi 10.1039/c1dt10868a
_journal_volume 40
_journal_year 2011
_chemical_formula_moiety 'C54 H24 F10 Mn2 N4 O4'
_chemical_formula_sum 'C54 H24 F10 Mn2 N4 O4'
_chemical_formula_weight 1092.65
_space_group_IT_number 14
_symmetry_cell_setting monoclinic
_symmetry_Int_Tables_number 14
_symmetry_space_group_name_Hall '-P 2ybc'
_symmetry_space_group_name_H-M 'P 1 21/c 1'
_atom_sites_solution_hydrogens geom
_atom_sites_solution_primary direct
_atom_sites_solution_secondary difmap
_audit_creation_method SHELXL-97
_cell_angle_alpha 90.00
_cell_angle_beta 100.273(4)
_cell_angle_gamma 90.00
_cell_formula_units_Z 2
_cell_length_a 11.7563(16)
_cell_length_b 11.2145(13)
_cell_length_c 15.6509(18)
_cell_measurement_reflns_used 2690
_cell_measurement_temperature 100(1)
_cell_measurement_theta_max 23.48
_cell_measurement_theta_min 2.25
_cell_volume 2030.4(4)
_computing_cell_refinement 'Bruker SMART'
_computing_data_collection 'Bruker SMART'
_computing_data_reduction 'Bruker SAINT'
_computing_structure_refinement 'SHELXL-97 (Sheldrick, 1997)'
_computing_structure_solution 'SHELXS-97 (Sheldrick, 1997)'
_diffrn_ambient_temperature 100(1)
_diffrn_measured_fraction_theta_full 0.998
_diffrn_measured_fraction_theta_max 0.994
_diffrn_measurement_device_type 'CCD area detector'
_diffrn_measurement_method 'phi and omega scans'
_diffrn_radiation_monochromator graphite
_diffrn_radiation_probe x-ray
_diffrn_radiation_type MoK\a
_diffrn_radiation_wavelength 0.71073
_diffrn_reflns_av_R_equivalents 0.0975
_diffrn_reflns_av_sigmaI/netI 0.1011
_diffrn_reflns_limit_h_max 14
_diffrn_reflns_limit_h_min -14
_diffrn_reflns_limit_k_max 13
_diffrn_reflns_limit_k_min -14
_diffrn_reflns_limit_l_max 19
_diffrn_reflns_limit_l_min -19
_diffrn_reflns_number 27228
_diffrn_reflns_theta_full 25.00
_diffrn_reflns_theta_max 26.43
_diffrn_reflns_theta_min 2.25
_diffrn_source 'fine-focus sealed tube'
_diffrn_source_type 'kappa X8 APEX II Bruker ICMMO'
_exptl_absorpt_coefficient_mu 0.729
_exptl_absorpt_correction_T_max 0.9802
_exptl_absorpt_correction_T_min 0.9241
_exptl_absorpt_correction_type psi-scan
_exptl_absorpt_process_details SADABS
_exptl_crystal_colour green
_exptl_crystal_density_diffrn 1.787
_exptl_crystal_density_method 'not measured'
_exptl_crystal_description plate
_exptl_crystal_F_000 1096
_exptl_crystal_size_max 0.12
_exptl_crystal_size_mid 0.12
_exptl_crystal_size_min 0.03
_refine_diff_density_max 0.495
_refine_diff_density_min -0.718
_refine_diff_density_rms 0.099
_refine_ls_extinction_method none
_refine_ls_goodness_of_fit_ref 1.000
_refine_ls_hydrogen_treatment constr
_refine_ls_matrix_type full
_refine_ls_number_parameters 334
_refine_ls_number_reflns 4156
_refine_ls_number_restraints 0
_refine_ls_restrained_S_all 1.000
_refine_ls_R_factor_all 0.1189
_refine_ls_R_factor_gt 0.0559
_refine_ls_shift/su_max 0.005
_refine_ls_shift/su_mean 0.001
_refine_ls_structure_factor_coef Fsqd
_refine_ls_weighting_details 'calc w=1/[\s^2^(Fo^2^)+(0.0330P)^2^+5.8024P] where P=(Fo^2^+2Fc^2^)/3'
_refine_ls_weighting_scheme calc
_refine_ls_wR_factor_gt 0.1013
_refine_ls_wR_factor_ref 0.1217
_reflns_number_gt 2588
_reflns_number_total 4156
_reflns_threshold_expression >2sigma(I)
_cod_data_source_file c1dt10868a.txt
_cod_data_source_block 1137GuillotICMMO
_cod_original_sg_symbol_H-M 'P 21/c'
_cod_database_code 7016558

loop_
_symmetry_equiv_pos_as_xyz
'x, y, z'
'-x, y+1/2, -z+1/2'
'-x, -y, -z'
'x, -y-1/2, z-1/2'

loop_
_atom_site_label
_atom_site_type_symbol
_atom_site_fract_x
_atom_site_fract_y
_atom_site_fract_z
_atom_site_U_iso_or_equiv
_atom_site_adp_type
_atom_site_occupancy
_atom_site_symmetry_multiplicity
_atom_site_calc_flag
_atom_site_refinement_flags
C23 C 0.2273(3) -0.0051(4) -0.0846(3) 0.0166(9) Uani 1 1 d .
C24 C 0.3254(4) 0.0103(4) -0.1224(3) 0.0161(9) Uani 1 1 d .
C25 C 0.3178(4) -0.0037(4) -0.2123(3) 0.0175(10) Uani 1 1 d .
H25 H 0.3827 0.0094 -0.2375 0.021 Uiso 1 1 calc R
C26 C 0.2150(4) -0.0366(4) -0.2637(3) 0.0207(10) Uani 1 1 d .
H26 H 0.2106 -0.0459 -0.3232 0.025 Uiso 1 1 calc R
C27 C 0.1188(4) -0.0556(4) -0.2268(3) 0.0241(11) Uani 1 1 d .
H27 H 0.0492 -0.0779 -0.2613 0.029 Uiso 1 1 calc R
C28 C 0.1257(4) -0.0414(4) -0.1374(3) 0.0241(11) Uani 1 1 d .
H28 H 0.0608 -0.0567 -0.1127 0.029 Uiso 1 1 calc R
O1 O 0.4309(2) 0.0337(2) -0.07313(16) 0.0143(6) Uani 1 1 d .
C1 C 0.6683(3) 0.2676(4) 0.0197(3) 0.0164(9) Uani 1 1 d .
C2 C 0.7504(4) 0.2954(4) -0.0308(3) 0.0201(10) Uani 1 1 d .
H2 H 0.7356 0.2787 -0.0900 0.024 Uiso 1 1 calc R
C3 C 0.8542(4) 0.3477(4) 0.0061(3) 0.0229(11) Uani 1 1 d .
H3 H 0.9084 0.3659 -0.0286 0.027 Uiso 1 1 calc R
C4 C 0.8783(4) 0.3730(4) 0.0937(3) 0.0221(10) Uani 1 1 d .
H4 H 0.9493 0.4056 0.1185 0.026 Uiso 1 1 calc R
C5 C 0.7969(4) 0.3498(4) 0.1435(3) 0.0208(10) Uani 1 1 d .
H5 H 0.8127 0.3688 0.2023 0.025 Uiso 1 1 calc R
C6 C 0.6895(3) 0.2978(4) 0.1088(3) 0.0156(9) Uani 1 1 d .
C7 C 0.6046(3) 0.2781(4) 0.1627(3) 0.0151(9) Uani 1 1 d .
C8 C 0.6092(4) 0.3203(4) 0.2485(3) 0.0185(10) Uani 1 1 d .
H8 H 0.6677 0.3667 0.2799 0.022 Uiso 1 1 calc R
C9 C 0.5129(3) 0.2810(4) 0.2771(3) 0.0173(9) Uani 1 1 d .
H9 H 0.4935 0.2960 0.3311 0.021 Uiso 1 1 calc R
C10 C 0.4480(3) 0.2133(4) 0.2095(2) 0.0145(9) Uani 1 1 d .
C11 C 0.3440(3) 0.1546(4) 0.2097(2) 0.0148(9) Uani 1 1 d .
C12 C 0.2963(4) 0.1609(4) 0.2922(3) 0.0180(10) Uani 1 1 d .
C13 C 0.3565(4) 0.1137(4) 0.3697(3) 0.0217(10) Uani 1 1 d .
C14 C 0.3137(4) 0.1202(4) 0.4460(3) 0.0258(11) Uani 1 1 d .
C15 C 0.2074(4) 0.1710(4) 0.4469(3) 0.0296(12) Uani 1 1 d .
C17 C 0.1456(4) 0.2185(4) 0.3716(3) 0.0261(11) Uani 1 1 d .
C18 C 0.1898(4) 0.2125(4) 0.2954(3) 0.0205(10) Uani 1 1 d .
C19 C 0.2804(3) 0.0908(4) 0.1408(3) 0.0159(9) Uani 1 1 d .
C20 C 0.1776(3) 0.0283(4) 0.1380(3) 0.0169(10) Uani 1 1 d .
H20 H 0.1374 0.0200 0.1837 0.020 Uiso 1 1 calc R
C21 C 0.1454(4) -0.0191(4) 0.0562(3) 0.0191(10) Uani 1 1 d .
H21 H 0.0803 -0.0653 0.0367 0.023 Uiso 1 1 calc R
C22 C 0.2301(3) 0.0155(4) 0.0076(3) 0.0164(10) Uani 1 1 d .
N1 N 0.3141(3) 0.0812(3) 0.0592(2) 0.0132(7) Uani 1 1 d .
N2 N 0.5057(3) 0.2133(3) 0.1390(2) 0.0150(8) Uani 1 1 d .
O2 O 0.5717(2) 0.2114(2) -0.01698(17) 0.0190(7) Uani 1 1 d .
F1 F 0.12799(19) 0.2613(2) 0.22444(15) 0.0250(6) Uani 1 1 d .
F2 F 0.0426(2) 0.2686(2) 0.37250(17) 0.0364(7) Uani 1 1 d .
F3 F 0.1646(3) 0.1754(3) 0.52030(17) 0.0438(8) Uani 1 1 d .
F4 F 0.3729(2) 0.0716(2) 0.51876(15) 0.0377(7) Uani 1 1 d .
F5 F 0.4575(2) 0.0589(2) 0.37104(15) 0.0262(6) Uani 1 1 d .
Mn1 Mn 0.46383(5) 0.12562(6) 0.03100(4) 0.01407(18) Uani 1 1 d .

loop_
_atom_site_aniso_label
_atom_site_aniso_U_11
_atom_site_aniso_U_22
_atom_site_aniso_U_33
_atom_site_aniso_U_23
_atom_site_aniso_U_13
_atom_site_aniso_U_12
C23 0.016(2) 0.019(2) 0.015(2) -0.0051(19) 0.0018(18) -0.0004(18)
C24 0.020(2) 0.015(2) 0.014(2) 0.0014(18) 0.0044(19) 0.0025(18)
C25 0.016(2) 0.022(2) 0.015(2) 0.0007(19) 0.0045(18) 0.0007(19)
C26 0.023(2) 0.025(3) 0.014(2) -0.005(2) 0.0034(19) 0.005(2)
C27 0.017(2) 0.032(3) 0.022(2) -0.008(2) -0.0005(19) -0.001(2)
C28 0.014(2) 0.033(3) 0.026(3) -0.004(2) 0.007(2) 0.001(2)
O1 0.0093(14) 0.0223(16) 0.0113(14) -0.0005(12) 0.0019(12) -0.0023(12)
C1 0.014(2) 0.018(2) 0.018(2) 0.0013(19) 0.0034(18) -0.0007(18)
C2 0.026(3) 0.022(2) 0.013(2) 0.0008(19) 0.0063(19) -0.003(2)
C3 0.020(2) 0.024(3) 0.028(3) 0.000(2) 0.015(2) -0.001(2)
C4 0.015(2) 0.027(3) 0.023(2) -0.002(2) -0.0004(18) 0.003(2)
C5 0.019(2) 0.025(3) 0.018(2) -0.001(2) 0.0035(19) 0.000(2)
C6 0.015(2) 0.014(2) 0.018(2) 0.0023(19) 0.0010(18) 0.0000(18)
C7 0.014(2) 0.013(2) 0.018(2) 0.0037(19) 0.0021(18) 0.0009(18)
C8 0.022(2) 0.019(2) 0.014(2) -0.0030(19) 0.0028(19) -0.0015(19)
C9 0.022(2) 0.019(2) 0.012(2) -0.0020(19) 0.0060(18) 0.0013(19)
C10 0.013(2) 0.018(2) 0.013(2) -0.0015(18) 0.0065(17) 0.0067(18)
C11 0.014(2) 0.018(2) 0.012(2) -0.0004(18) 0.0041(17) 0.0022(17)
C12 0.021(2) 0.017(2) 0.016(2) -0.0037(19) 0.0062(19) -0.0048(19)
C13 0.024(2) 0.022(2) 0.020(2) -0.001(2) 0.0077(19) -0.010(2)
C14 0.037(3) 0.027(3) 0.013(2) 0.000(2) 0.004(2) -0.011(2)
C15 0.039(3) 0.034(3) 0.021(3) -0.011(2) 0.020(2) -0.020(2)
C17 0.025(3) 0.026(3) 0.032(3) -0.010(2) 0.016(2) -0.006(2)
C18 0.022(2) 0.022(2) 0.019(2) -0.002(2) 0.007(2) -0.005(2)
C19 0.016(2) 0.019(2) 0.014(2) -0.0021(18) 0.0055(18) 0.0021(18)
C20 0.013(2) 0.021(2) 0.018(2) 0.0013(19) 0.0046(18) 0.0017(18)
C21 0.015(2) 0.023(3) 0.021(2) -0.003(2) 0.0061(19) 0.0001(19)
C22 0.015(2) 0.016(2) 0.018(2) 0.0013(19) 0.0028(19) 0.0071(18)
N1 0.0118(17) 0.0171(18) 0.0108(17) -0.0025(15) 0.0020(14) 0.0004(14)
N2 0.0147(18) 0.0149(19) 0.0163(19) 0.0010(15) 0.0051(15) 0.0009(15)
O2 0.0160(15) 0.0242(16) 0.0170(16) 0.0036(13) 0.0034(12) -0.0085(13)
F1 0.0189(14) 0.0301(15) 0.0274(14) -0.0027(12) 0.0079(11) 0.0038(11)
F2 0.0266(15) 0.0434(17) 0.0459(17) -0.0163(14) 0.0250(13) -0.0079(13)
F3 0.0557(19) 0.0564(19) 0.0271(15) -0.0156(14) 0.0286(14) -0.0264(16)
F4 0.0537(19) 0.0435(17) 0.0150(14) 0.0036(13) 0.0040(13) -0.0159(15)
F5 0.0270(15) 0.0290(15) 0.0206(14) 0.0024(12) -0.0010(11) 0.0004(12)
Mn1 0.0122(3) 0.0187(3) 0.0122(3) -0.0028(3) 0.0047(2) -0.0010(3)

loop_
_atom_type_symbol
_atom_type_description
_atom_type_scat_dispersion_real
_atom_type_scat_dispersion_imag
_atom_type_scat_source
C C 0.0031 0.0016 'International Tables Vol C Tables 4.2.6.8 and 6.1.1.4'
H H 0.0000 0.0000 'International Tables Vol C Tables 4.2.6.8 and 6.1.1.4'
N N 0.0061 0.0033 'International Tables Vol C Tables 4.2.6.8 and 6.1.1.4'
O O 0.0109 0.0061 'International Tables Vol C Tables 4.2.6.8 and 6.1.1.4'
F F 0.0176 0.0103 'International Tables Vol C Tables 4.2.6.8 and 6.1.1.4'
Mn Mn 0.3368 0.7283 'International Tables Vol C Tables 4.2.6.8 and 6.1.1.4'

loop_
_geom_angle_atom_site_label_1
_geom_angle_atom_site_label_2
_geom_angle_atom_site_label_3
_geom_angle
_geom_angle_site_symmetry_1
_geom_angle_site_symmetry_3
C28 C23 C24 118.2(4) . .
C28 C23 C22 120.2(4) . .
C24 C23 C22 121.7(4) . .
O1 C24 C23 121.4(3) . .
O1 C24 C25 118.5(3) . .
C23 C24 C25 120.1(4) . .
C26 C25 C24 120.5(4) . .
C27 C26 C25 119.9(4) . .
C26 C27 C28 119.9(4) . .
C27 C28 C23 121.4(4) . .
C24 O1 Mn1 127.8(2) . .
C24 O1 Mn1 114.7(2) . 3_655
Mn1 O1 Mn1 99.46(11) . 3_655
O2 C1 C2 119.1(4) . .
O2 C1 C6 121.5(3) . .
C2 C1 C6 119.4(4) . .
C3 C2 C1 120.6(4) . .
C4 C3 C2 120.8(4) . .
C5 C4 C3 119.2(4) . .
C4 C5 C6 122.1(4) . .
C5 C6 C1 117.9(4) . .
C5 C6 C7 120.4(4) . .
C1 C6 C7 121.7(4) . .
N2 C7 C8 108.8(3) . .
N2 C7 C6 124.8(4) . .
C8 C7 C6 126.4(4) . .
C9 C8 C7 108.0(4) . .
C8 C9 C10 107.4(4) . .
C11 C10 N2 123.7(4) . .
C11 C10 C9 127.7(4) . .
N2 C10 C9 108.6(3) . .
C10 C11 C19 126.3(4) . .
C10 C11 C12 116.4(3) . .
C19 C11 C12 117.3(3) . .
C18 C12 C13 116.5(4) . .
C18 C12 C11 122.0(4) . .
C13 C12 C11 121.4(4) . .
F5 C13 C14 118.2(4) . .
F5 C13 C12 120.1(4) . .
C14 C13 C12 121.8(4) . .
F4 C14 C15 119.6(4) . .
F4 C14 C13 120.0(4) . .
C15 C14 C13 120.2(4) . .
F3 C15 C17 120.0(4) . .
F3 C15 C14 120.4(4) . .
C17 C15 C14 119.5(4) . .
F2 C17 C15 119.6(4) . .
F2 C17 C18 120.6(4) . .
C15 C17 C18 119.8(4) . .
F1 C18 C17 117.8(4) . .
F1 C18 C12 120.1(4) . .
C17 C18 C12 122.1(4) . .
C11 C19 C20 128.8(4) . .
C11 C19 N1 122.8(4) . .
C20 C19 N1 108.4(3) . .
C21 C20 C19 108.5(4) . .
C20 C21 C22 107.0(4) . .
N1 C22 C21 109.5(3) . .
N1 C22 C23 123.7(4) . .
C21 C22 C23 126.7(4) . .
C22 N1 C19 106.6(3) . .
C22 N1 Mn1 125.9(3) . .
C19 N1 Mn1 126.6(3) . .
C7 N2 C10 107.2(3) . .
C7 N2 Mn1 125.3(3) . .
C10 N2 Mn1 127.2(3) . .
C1 O2 Mn1 131.4(2) . .
O2 Mn1 O1 89.09(12) . .
O2 Mn1 N2 90.23(13) . .
O1 Mn1 N2 176.54(13) . .
O2 Mn1 N1 158.83(13) . .
O1 Mn1 N1 90.08(12) . .
N2 Mn1 N1 91.78(13) . .
O2 Mn1 O1 98.82(11) . 3_655
O1 Mn1 O1 80.54(11) . 3_655
N2 Mn1 O1 96.22(12) . 3_655
N1 Mn1 O1 101.90(12) . 3_655
O2 Mn1 Mn1 95.61(9) . 3_655
O1 Mn1 Mn1 43.78(8) . 3_655
N2 Mn1 Mn1 132.97(10) . 3_655
N1 Mn1 Mn1 98.37(10) . 3_655
O1 Mn1 Mn1 36.76(7) 3_655 3_655

loop_
_geom_bond_atom_site_label_1
_geom_bond_atom_site_label_2
_geom_bond_distance
_geom_bond_site_symmetry_2
C23 C28 1.387(6) .
C23 C24 1.398(5) .
C23 C22 1.456(6) .
C24 O1 1.363(5) .
C24 C25 1.404(5) .
C25 C26 1.377(6) .
C26 C27 1.376(6) .
C27 C28 1.396(6) .
O1 Mn1 1.909(3) .
O1 Mn1 2.207(3) 3_655
C1 O2 1.335(5) .
C1 C2 1.387(5) .
C1 C6 1.414(6) .
C2 C3 1.384(6) .
C3 C4 1.380(6) .
C4 C5 1.363(6) .
C5 C6 1.408(6) .
C6 C7 1.434(5) .
C7 N2 1.365(5) .
C7 C8 1.415(6) .
C8 C9 1.363(6) .
C9 C10 1.411(6) .
C10 C11 1.388(5) .
C10 N2 1.394(5) .
C11 C19 1.395(5) .
C11 C12 1.498(5) .
C12 C18 1.389(6) .
C12 C13 1.395(6) .
C13 F5 1.334(5) .
C13 C14 1.378(6) .
C14 F4 1.341(5) .
C14 C15 1.376(7) .
C15 F3 1.334(5) .
C15 C17 1.377(7) .
C17 F2 1.337(5) .
C17 C18 1.384(6) .
C18 F1 1.332(5) .
C19 C20 1.391(5) .
C19 N1 1.407(5) .
C20 C21 1.375(6) .
C21 C22 1.411(6) .
C22 N1 1.374(5) .
N1 Mn1 1.954(3) .
N2 Mn1 1.941(3) .
O2 Mn1 1.855(3) .
Mn1 O1 2.207(3) 3_655
Mn1 Mn1 3.1460(13) 3_655
